data_4104727
loop_
_publ_author_name
'Alexander M. Taylor'
'Ryan A. Altman'
'Stephen L. Buchwald'

_publ_contact_author
;
Stephen L. Buchwald
Department of Chemistry
Massachusetts Institute of Technology
77 Massachusetts Avenue
Cambridge, MA 02139 


;
_publ_contact_author_email sbuchwal@mit.edu
_publ_contact_author_fax '(617) 253-3297'
_publ_contact_author_phone '(617) 253-1885'
_publ_section_title
;
 Palladium-Catalyzed Enantioselective \a-Arylation and \a-Vinylation of
 Oxindoles Facilitated by an Axially Chiral P-Stereogenic Ligand
;
_journal_name_full 'Journal of the American Chemical Society'
_journal_page_first 9900
_journal_page_last 9901
_journal_paper_doi 10.1021/ja903880q
_journal_volume 131
_journal_year 2009
_chemical_absolute_configuration ad
_chemical_formula_moiety 'C13 H15 N O'
_chemical_formula_sum 'C13 H15 N O'
_chemical_formula_weight 201.26
_chemical_name_systematic
; 
 ? 
;
_space_group_IT_number 4
_symmetry_cell_setting monoclinic
_symmetry_space_group_name_Hall 'P 2yb'
_symmetry_space_group_name_H-M 'P 1 21 1'
_atom_sites_solution_hydrogens geom
_atom_sites_solution_primary direct
_atom_sites_solution_secondary difmap
_audit_creation_method SHELXL-97
_cell_angle_alpha 90.00
_cell_angle_beta 90.9340(10)
_cell_angle_gamma 90.00
_cell_formula_units_Z 4
_cell_length_a 7.3945(3)
_cell_length_b 17.4160(6)
_cell_length_c 8.8582(3)
_cell_measurement_reflns_used 9980
_cell_measurement_temperature 100(2)
_cell_measurement_theta_max 68.39
_cell_measurement_theta_min 2.54
_cell_volume 1140.63(7)
_computing_cell_refinement 'SAINT 7.46A (Bruker-AXS, 2009)'
_computing_data_collection 'APEX2 v2009.3.0 (Bruker-AXS, 2009)'
_computing_data_reduction 'SAINT 7.46A (Bruker-AXS, 2009)'
_computing_molecular_graphics 'SHELXS-97 (Sheldrick, 2009)'
_computing_publication_material 'SHELXS-97 (Sheldrick, 2009)'
_computing_structure_refinement 'SHELXS-97 (Sheldrick, 2009)'
_computing_structure_solution 'SHELXS-97 (Sheldrick, 2009)'
_diffrn_ambient_temperature 100(2)
_diffrn_detector_area_resol_mean 8.3
_diffrn_measured_fraction_theta_full 0.993
_diffrn_measured_fraction_theta_max 0.993
_diffrn_measurement_device_type 'Bruker Smart APEX CCD'
_diffrn_measurement_method 'phi and omega scans'
_diffrn_radiation_monochromator graphite
_diffrn_radiation_source 'fine-focus sealed tube'
_diffrn_radiation_type CuK\a
_diffrn_radiation_wavelength 1.54178
_diffrn_reflns_av_R_equivalents 0.0168
_diffrn_reflns_av_sigmaI/netI 0.0129
_diffrn_reflns_limit_h_max 8
_diffrn_reflns_limit_h_min -8
_diffrn_reflns_limit_k_max 21
_diffrn_reflns_limit_k_min -20
_diffrn_reflns_limit_l_max 10
_diffrn_reflns_limit_l_min -10
_diffrn_reflns_number 15919
_diffrn_reflns_theta_full 68.59
_diffrn_reflns_theta_max 68.59
_diffrn_reflns_theta_min 4.99
_diffrn_standards_decay_% 0
_diffrn_standards_interval_count 0
_diffrn_standards_interval_time 0
_diffrn_standards_number 0
_exptl_absorpt_coefficient_mu 0.581
_exptl_absorpt_correction_T_max 0.9027
_exptl_absorpt_correction_T_min 0.7680
_exptl_absorpt_correction_type multi-scan
_exptl_absorpt_process_details 'SADABS (Sheldrick, 2009)'
_exptl_crystal_colour colorless
_exptl_crystal_density_diffrn 1.172
_exptl_crystal_description plate
_exptl_crystal_F_000 432
_exptl_crystal_size_max 0.48
_exptl_crystal_size_mid 0.36
_exptl_crystal_size_min 0.18
_refine_diff_density_max 0.162
_refine_diff_density_min -0.264
_refine_diff_density_rms 0.058
_refine_ls_abs_structure_details 'Flack H D (1983), Acta Cryst. A39, 876-881'
_refine_ls_abs_structure_Flack -0.03(19)
_refine_ls_extinction_method none
_refine_ls_goodness_of_fit_ref 1.095
_refine_ls_hydrogen_treatment constr
_refine_ls_matrix_type full
_refine_ls_number_parameters 271
_refine_ls_number_reflns 3991
_refine_ls_number_restraints 1
_refine_ls_restrained_S_all 1.095
_refine_ls_R_factor_all 0.0307
_refine_ls_R_factor_gt 0.0307
_refine_ls_shift/su_max 0.000
_refine_ls_shift/su_mean 0.000
_refine_ls_structure_factor_coef Fsqd
_refine_ls_weighting_details 'calc w=1/[\s^2^(Fo^2^)+(0.0479P)^2^+0.2052P] where P=(Fo^2^+2Fc^2^)/3'
_refine_ls_weighting_scheme calc
_refine_ls_wR_factor_gt 0.0848
_refine_ls_wR_factor_ref 0.0848
_reflns_number_gt 3981
_reflns_number_total 3991
_reflns_threshold_expression >2sigma(I)
_cod_data_source_file ja903880q_si_002.cif
_cod_data_source_block amt1
_cod_original_sg_symbol_H-M 'P 21'
_cod_database_code 4104727

loop_
_symmetry_equiv_pos_as_xyz
'x, y, z'
'-x, y+1/2, -z'

loop_
_atom_site_label
_atom_site_type_symbol
_atom_site_fract_x
_atom_site_fract_y
_atom_site_fract_z
_atom_site_U_iso_or_equiv
_atom_site_adp_type
_atom_site_occupancy
_atom_site_symmetry_multiplicity
_atom_site_calc_flag
_atom_site_refinement_flags
N1 N 0.97398(17) 0.13271(7) 0.23572(13) 0.0251(3) Uani 1 1 d .
O1 O 0.92678(17) 0.00732(6) 0.16444(13) 0.0393(3) Uani 1 1 d .
C1 C 0.94472(19) 0.07505(8) 0.13365(16) 0.0259(3) Uani 1 1 d .
N2 N 0.49806(16) 0.33884(8) 0.26572(12) 0.0266(3) Uani 1 1 d .
O2 O 0.47927(17) 0.46696(6) 0.32498(13) 0.0384(3) Uani 1 1 d .
C2 C 0.93406(19) 0.11088(8) -0.02663(15) 0.0235(3) Uani 1 1 d .
C3 C 0.96890(18) 0.19492(8) 0.00815(16) 0.0239(3) Uani 1 1 d .
C4 C 0.9818(2) 0.25784(9) -0.08556(18) 0.0321(3) Uani 1 1 d .
H4A H 0.9691 0.2522 -0.1919 0.038 Uiso 1 1 calc R
C5 C 1.0138(2) 0.32998(10) -0.0214(2) 0.0396(4) Uani 1 1 d .
H5A H 1.0238 0.3737 -0.0847 0.048 Uiso 1 1 calc R
C6 C 1.0311(2) 0.33827(9) 0.1337(2) 0.0391(4) Uani 1 1 d .
H6A H 1.0516 0.3879 0.1753 0.047 Uiso 1 1 calc R
C7 C 1.0190(2) 0.27533(9) 0.22989(18) 0.0316(3) Uani 1 1 d .
H7A H 1.0309 0.2809 0.3363 0.038 Uiso 1 1 calc R
C8 C 0.98892(18) 0.20420(8) 0.16389(15) 0.0235(3) Uani 1 1 d .
C9 C 0.7419(2) 0.09782(10) -0.08908(18) 0.0351(4) Uani 1 1 d .
H9A H 0.7306 0.1206 -0.1899 0.053 Uiso 1 1 calc R
H9B H 0.6545 0.1219 -0.0219 0.053 Uiso 1 1 calc R
H9C H 0.7177 0.0426 -0.0953 0.053 Uiso 1 1 calc R
C10 C 1.08186(19) 0.07645(8) -0.12393(15) 0.0244(3) Uani 1 1 d .
C11 C 1.2722(2) 0.08785(9) -0.06592(17) 0.0303(3) Uani 1 1 d .
H11A H 1.3569 0.0632 -0.1348 0.045 Uiso 1 1 calc R
H11B H 1.2851 0.0649 0.0347 0.045 Uiso 1 1 calc R
H11C H 1.2988 0.1429 -0.0598 0.045 Uiso 1 1 calc R
C12 C 1.0468(2) 0.03960(9) -0.25215(16) 0.0308(3) Uani 1 1 d .
H12A H 1.1432 0.0196 -0.3099 0.037 Uiso 1 1 calc R
H12B H 0.9253 0.0332 -0.2863 0.037 Uiso 1 1 calc R
C13 C 0.9870(2) 0.12124(10) 0.39806(16) 0.0341(4) Uani 1 1 d .
H13A H 0.9727 0.0666 0.4210 0.051 Uiso 1 1 calc R
H13B H 0.8917 0.1506 0.4475 0.051 Uiso 1 1 calc R
H13C H 1.1055 0.1388 0.4352 0.051 Uiso 1 1 calc R
C14 C 0.4788(2) 0.39957(8) 0.36146(15) 0.0248(3) Uani 1 1 d .
C15 C 0.45175(19) 0.36804(8) 0.52254(15) 0.0226(3) Uani 1 1 d .
C16 C 0.46728(18) 0.28203(8) 0.49630(16) 0.0233(3) Uani 1 1 d .
C17 C 0.4586(2) 0.22114(9) 0.59626(19) 0.0331(3) Uani 1 1 d .
H17A H 0.4423 0.2298 0.7010 0.040 Uiso 1 1 calc R
C18 C 0.4744(2) 0.14672(9) 0.5399(2) 0.0430(4) Uani 1 1 d .
H18A H 0.4696 0.1042 0.6069 0.052 Uiso 1 1 calc R
C19 C 0.4969(2) 0.13427(9) 0.3877(2) 0.0436(4) Uani 1 1 d .
H19A H 0.5066 0.0831 0.3516 0.052 Uiso 1 1 calc R
C20 C 0.5059(2) 0.19522(10) 0.2850(2) 0.0357(4) Uani 1 1 d .
H20A H 0.5210 0.1865 0.1801 0.043 Uiso 1 1 calc R
C21 C 0.49180(18) 0.26856(9) 0.34322(16) 0.0244(3) Uani 1 1 d .
C22 C 0.6023(2) 0.39743(8) 0.62780(15) 0.0238(3) Uani 1 1 d .
C23 C 0.5692(2) 0.43306(9) 0.75688(16) 0.0311(3) Uani 1 1 d .
H23A H 0.6667 0.4498 0.8198 0.037 Uiso 1 1 calc R
H23B H 0.4480 0.4418 0.7864 0.037 Uiso 1 1 calc R
C24 C 0.7916(2) 0.38241(9) 0.57660(17) 0.0299(3) Uani 1 1 d .
H24A H 0.8780 0.4034 0.6508 0.045 Uiso 1 1 calc R
H24B H 0.8097 0.4071 0.4786 0.045 Uiso 1 1 calc R
H24C H 0.8105 0.3269 0.5670 0.045 Uiso 1 1 calc R
C25 C 0.2615(2) 0.39081(10) 0.57199(17) 0.0332(3) Uani 1 1 d .
H25A H 0.2408 0.3715 0.6742 0.050 Uiso 1 1 calc R
H25B H 0.1717 0.3686 0.5022 0.050 Uiso 1 1 calc R
H25C H 0.2503 0.4469 0.5712 0.050 Uiso 1 1 calc R
C26 C 0.5209(2) 0.34597(12) 0.10339(16) 0.0402(4) Uani 1 1 d .
H26A H 0.5224 0.4004 0.0755 0.060 Uiso 1 1 calc R
H26B H 0.4204 0.3203 0.0506 0.060 Uiso 1 1 calc R
H26C H 0.6353 0.3220 0.0748 0.060 Uiso 1 1 calc R

loop_
_atom_site_aniso_label
_atom_site_aniso_U_11
_atom_site_aniso_U_22
_atom_site_aniso_U_33
_atom_site_aniso_U_23
_atom_site_aniso_U_13
_atom_site_aniso_U_12
N1 0.0302(6) 0.0253(6) 0.0198(6) 0.0007(5) 0.0003(4) -0.0009(5)
O1 0.0594(8) 0.0231(6) 0.0357(6) 0.0037(5) 0.0138(5) -0.0044(5)
C1 0.0286(7) 0.0246(7) 0.0247(7) 0.0012(6) 0.0043(5) -0.0013(6)
N2 0.0283(6) 0.0326(7) 0.0187(5) 0.0006(5) 0.0012(4) -0.0007(5)
O2 0.0545(7) 0.0229(6) 0.0376(6) 0.0099(5) -0.0100(5) -0.0023(5)
C2 0.0260(7) 0.0224(7) 0.0219(7) -0.0010(5) -0.0014(5) -0.0018(5)
C3 0.0226(6) 0.0237(7) 0.0254(7) -0.0013(6) 0.0003(5) 0.0029(5)
C4 0.0364(8) 0.0278(8) 0.0322(8) 0.0073(6) 0.0037(6) 0.0062(6)
C5 0.0389(9) 0.0234(7) 0.0568(10) 0.0098(7) 0.0095(7) 0.0053(7)
C6 0.0347(8) 0.0221(7) 0.0608(10) -0.0109(7) 0.0086(7) -0.0014(7)
C7 0.0294(8) 0.0296(8) 0.0357(8) -0.0119(7) 0.0011(6) -0.0027(6)
C8 0.0198(6) 0.0248(7) 0.0258(6) -0.0020(6) 0.0004(5) 0.0003(5)
C9 0.0251(7) 0.0441(9) 0.0359(8) -0.0150(7) -0.0014(6) -0.0003(7)
C10 0.0301(7) 0.0204(6) 0.0229(7) 0.0039(5) 0.0014(5) 0.0010(6)
C11 0.0274(7) 0.0309(8) 0.0325(7) -0.0014(6) 0.0019(6) 0.0035(6)
C12 0.0405(8) 0.0272(8) 0.0247(7) -0.0020(6) 0.0043(6) 0.0003(7)
C13 0.0380(8) 0.0445(9) 0.0199(7) 0.0032(6) -0.0006(6) 0.0001(7)
C14 0.0274(7) 0.0236(7) 0.0232(7) 0.0021(6) -0.0031(5) -0.0006(5)
C15 0.0261(7) 0.0209(6) 0.0207(6) -0.0009(5) 0.0011(5) 0.0011(5)
C16 0.0230(7) 0.0209(7) 0.0260(7) 0.0003(6) -0.0018(5) -0.0008(5)
C17 0.0331(8) 0.0300(8) 0.0359(8) 0.0081(7) -0.0051(6) -0.0063(6)
C18 0.0399(9) 0.0251(8) 0.0636(12) 0.0119(8) -0.0168(8) -0.0071(7)
C19 0.0340(9) 0.0188(8) 0.0774(13) -0.0100(8) -0.0152(8) 0.0025(7)
C20 0.0288(7) 0.0348(9) 0.0434(9) -0.0170(7) -0.0040(6) 0.0037(7)
C21 0.0199(6) 0.0243(7) 0.0290(7) -0.0021(6) -0.0009(5) 0.0006(5)
C22 0.0299(7) 0.0186(6) 0.0229(6) 0.0025(5) -0.0011(5) -0.0010(5)
C23 0.0396(8) 0.0285(8) 0.0252(7) -0.0006(6) -0.0030(6) -0.0017(7)
C24 0.0267(7) 0.0331(8) 0.0296(7) 0.0010(6) -0.0024(6) -0.0030(6)
C25 0.0261(7) 0.0397(9) 0.0338(8) -0.0118(7) 0.0001(6) 0.0026(6)
C26 0.0393(8) 0.0622(12) 0.0191(7) -0.0007(7) 0.0033(6) -0.0052(8)

loop_
_atom_type_symbol
_atom_type_description
_atom_type_scat_dispersion_real
_atom_type_scat_dispersion_imag
_atom_type_scat_source
C C 0.0181 0.0091 'International Tables Vol C Tables 4.2.6.8 and 6.1.1.4'
H H 0.0000 0.0000 'International Tables Vol C Tables 4.2.6.8 and 6.1.1.4'
N N 0.0311 0.0180 'International Tables Vol C Tables 4.2.6.8 and 6.1.1.4'
O O 0.0492 0.0322 'International Tables Vol C Tables 4.2.6.8 and 6.1.1.4'

loop_
_geom_angle_atom_site_label_1
_geom_angle_atom_site_label_2
_geom_angle_atom_site_label_3
_geom_angle
C1 N1 C8 111.40(11)
C1 N1 C13 124.12(13)
C8 N1 C13 124.48(12)
O1 C1 N1 125.46(13)
O1 C1 C2 126.16(13)
N1 C1 C2 108.36(12)
C14 N2 C21 111.53(11)
C14 N2 C26 124.24(14)
C21 N2 C26 124.22(14)
C3 C2 C10 111.91(11)
C3 C2 C9 111.69(12)
C10 C2 C9 113.96(12)
C3 C2 C1 101.32(11)
C10 C2 C1 109.44(11)
C9 C2 C1 107.66(12)
C4 C3 C8 119.76(14)
C4 C3 C2 131.12(13)
C8 C3 C2 109.12(12)
C3 C4 C5 118.84(15)
C6 C5 C4 120.62(15)
C5 C6 C7 121.27(15)
C8 C7 C6 117.20(14)
C7 C8 C3 122.31(14)
C7 C8 N1 127.94(13)
C3 C8 N1 109.75(12)
C12 C10 C11 121.68(14)
C12 C10 C2 122.83(13)
C11 C10 C2 115.49(12)
O2 C14 N2 125.55(13)
O2 C14 C15 126.08(13)
N2 C14 C15 108.35(11)
C16 C15 C22 111.53(11)
C16 C15 C25 111.75(12)
C22 C15 C25 113.69(12)
C16 C15 C14 101.41(11)
C22 C15 C14 109.90(11)
C25 C15 C14 107.77(12)
C17 C16 C21 120.18(14)
C17 C16 C15 130.75(13)
C21 C16 C15 109.06(12)
C16 C17 C18 118.56(16)
C19 C18 C17 120.59(16)
C18 C19 C20 121.60(15)
C21 C20 C19 116.95(15)
C20 C21 C16 122.12(14)
C20 C21 N2 128.29(14)
C16 C21 N2 109.60(12)
C23 C22 C24 121.86(13)
C23 C22 C15 122.63(14)
C24 C22 C15 115.51(12)

loop_
_geom_bond_atom_site_label_1
_geom_bond_atom_site_label_2
_geom_bond_distance
N1 C1 1.3662(19)
N1 C8 1.4033(19)
N1 C13 1.4536(18)
O1 C1 1.2184(18)
C1 C2 1.5516(19)
N2 C14 1.3647(18)
N2 C21 1.4046(19)
N2 C26 1.4558(17)
O2 C14 1.2173(18)
C2 C3 1.5170(19)
C2 C10 1.526(2)
C2 C9 1.534(2)
C3 C4 1.379(2)
C3 C8 1.3944(19)
C4 C5 1.398(2)
C5 C6 1.386(3)
C6 C7 1.392(2)
C7 C8 1.386(2)
C10 C12 1.326(2)
C10 C11 1.504(2)
C14 C15 1.5448(18)
C15 C16 1.5206(19)
C15 C22 1.5287(19)
C15 C25 1.532(2)
C16 C17 1.384(2)
C16 C21 1.391(2)
C17 C18 1.395(2)
C18 C19 1.378(3)
C19 C20 1.400(3)
C20 C21 1.382(2)
C22 C23 1.327(2)
C22 C24 1.501(2)

loop_
_geom_torsion_atom_site_label_1
_geom_torsion_atom_site_label_2
_geom_torsion_atom_site_label_3
_geom_torsion_atom_site_label_4
_geom_torsion
C8 N1 C1 O1 179.91(15)
C13 N1 C1 O1 -0.4(2)
C8 N1 C1 C2 -1.36(15)
C13 N1 C1 C2 178.37(13)
O1 C1 C2 C3 -179.34(14)
N1 C1 C2 C3 1.94(14)
O1 C1 C2 C10 -61.04(19)
N1 C1 C2 C10 120.24(12)
O1 C1 C2 C9 63.32(19)
N1 C1 C2 C9 -115.40(13)
C10 C2 C3 C4 61.79(19)
C9 C2 C3 C4 -67.34(19)
C1 C2 C3 C4 178.29(14)
C10 C2 C3 C8 -118.39(12)
C9 C2 C3 C8 112.48(13)
C1 C2 C3 C8 -1.89(14)
C8 C3 C4 C5 -0.4(2)
C2 C3 C4 C5 179.43(14)
C3 C4 C5 C6 -0.4(2)
C4 C5 C6 C7 0.7(2)
C5 C6 C7 C8 0.0(2)
C6 C7 C8 C3 -0.8(2)
C6 C7 C8 N1 179.13(14)
C4 C3 C8 C7 1.0(2)
C2 C3 C8 C7 -178.83(13)
C4 C3 C8 N1 -178.93(13)
C2 C3 C8 N1 1.23(15)
C1 N1 C8 C7 -179.83(14)
C13 N1 C8 C7 0.4(2)
C1 N1 C8 C3 0.11(15)
C13 N1 C8 C3 -179.62(13)
C3 C2 C10 C12 -126.95(15)
C9 C2 C10 C12 1.0(2)
C1 C2 C10 C12 121.57(14)
C3 C2 C10 C11 52.30(16)
C9 C2 C10 C11 -179.77(13)
C1 C2 C10 C11 -59.19(16)
C21 N2 C14 O2 179.90(15)
C26 N2 C14 O2 -0.5(2)
C21 N2 C14 C15 -1.44(15)
C26 N2 C14 C15 178.12(13)
O2 C14 C15 C16 -179.26(15)
N2 C14 C15 C16 2.08(14)
O2 C14 C15 C22 -61.15(19)
N2 C14 C15 C22 120.20(13)
O2 C14 C15 C25 63.25(19)
N2 C14 C15 C25 -115.41(13)
C22 C15 C16 C17 61.8(2)
C25 C15 C16 C17 -66.66(19)
C14 C15 C16 C17 178.77(14)
C22 C15 C16 C21 -118.98(12)
C25 C15 C16 C21 112.52(13)
C14 C15 C16 C21 -2.05(15)
C21 C16 C17 C18 -0.2(2)
C15 C16 C17 C18 178.89(15)
C16 C17 C18 C19 -0.4(2)
C17 C18 C19 C20 0.4(3)
C18 C19 C20 C21 0.2(2)
C19 C20 C21 C16 -0.9(2)
C19 C20 C21 N2 179.42(14)
C17 C16 C21 C20 0.9(2)
C15 C16 C21 C20 -178.41(13)
C17 C16 C21 N2 -179.37(12)
C15 C16 C21 N2 1.35(15)
C14 N2 C21 C20 179.82(14)
C26 N2 C21 C20 0.3(2)
C14 N2 C21 C16 0.07(15)
C26 N2 C21 C16 -179.49(13)
C16 C15 C22 C23 -121.54(15)
C25 C15 C22 C23 5.92(19)
C14 C15 C22 C23 126.81(14)
C16 C15 C22 C24 57.67(16)
C25 C15 C22 C24 -174.88(13)
C14 C15 C22 C24 -53.99(15)
